data_7041804
loop_
_publ_author_name
'Ikeda, Mari'
'Sah, Ajay Kumar'
'Iwase, Miki'
'Murashige, Rina'
'Ishi-I, Jun-Ichi'
'Hasegawa, Masatoshi'
'Kachi-Terajima, Chihiro'
'Park, Ki-Min'
'Kuwahara, Shunsuke'
'Habata, Yoichi'

_publ_section_title
;
 C-HCl(-) hydrogen bonds in solution and in the solid-state: HgCl2
 complexes with cyclen-based cryptands.
;
_journal_issue 12
_journal_name_full 'Dalton transactions (Cambridge, England : 2003)'
_journal_page_first 3800
_journal_page_last 3804
_journal_paper_doi 10.1039/c6dt03390c
_journal_volume 46
_journal_year 2017
_chemical_formula_sum 'C62 H96 Cl6 N11 O9.5 Zn3'
_chemical_formula_weight 1556.31
_chemical_name_systematic
; 
 ? 
;
_space_group_IT_number 54
_symmetry_cell_setting orthorhombic
_symmetry_space_group_name_Hall '-P 2a 2ac'
_symmetry_space_group_name_H-M 'P c c a'
_atom_sites_solution_hydrogens geom
_atom_sites_solution_primary direct
_atom_sites_solution_secondary difmap
_audit_creation_method SHELXL-97
_audit_update_record
;
2016-12-29 deposited with the CCDC.
2017-01-20 downloaded from the CCDC.
;
_cell_angle_alpha 90.00
_cell_angle_beta 90.00
_cell_angle_gamma 90.00
_cell_formula_units_Z 4
_cell_length_a 46.221(2)
_cell_length_b 8.9997(4)
_cell_length_c 17.4129(8)
_cell_measurement_reflns_used 4658
_cell_measurement_temperature 150
_cell_measurement_theta_max 23.03
_cell_measurement_theta_min 2.34
_cell_volume 7243.3(6)
_computing_cell_refinement 'Bruker SMART'
_computing_data_collection 'Bruker SMART'
_computing_data_reduction 'Bruker SAINT'
_computing_molecular_graphics 'Bruker SHELXTL'
_computing_publication_material 'Bruker SHELXTL'
_computing_structure_refinement 'SHELXL-97 (Sheldrick, 1997)'
_computing_structure_solution 'SHELXS-97 (Sheldrick, 1990)'
_diffrn_ambient_temperature 150
_diffrn_detector_area_resol_mean 8.333
_diffrn_measured_fraction_theta_full 0.998
_diffrn_measured_fraction_theta_max 0.998
_diffrn_measurement_device_type 'CCD area detector'
_diffrn_measurement_method 'phi and omega scans'
_diffrn_radiation_monochromator graphite
_diffrn_radiation_source 'fine-focus sealed tube'
_diffrn_radiation_type MoK\a
_diffrn_radiation_wavelength 0.71073
_diffrn_reflns_av_R_equivalents 0.0634
_diffrn_reflns_av_sigmaI/netI 0.0429
_diffrn_reflns_limit_h_max 52
_diffrn_reflns_limit_h_min -53
_diffrn_reflns_limit_k_max 10
_diffrn_reflns_limit_k_min -10
_diffrn_reflns_limit_l_max 16
_diffrn_reflns_limit_l_min -20
_diffrn_reflns_number 33731
_diffrn_reflns_theta_full 24.30
_diffrn_reflns_theta_max 24.30
_diffrn_reflns_theta_min 0.88
_exptl_absorpt_coefficient_mu 1.267
_exptl_absorpt_correction_T_max 0.9464
_exptl_absorpt_correction_T_min 0.7466
_exptl_absorpt_correction_type empirical
_exptl_absorpt_process_details 'SADABS, Sheldrick, 1996'
_exptl_crystal_colour colourless
_exptl_crystal_density_diffrn 1.427
_exptl_crystal_density_method 'not measured'
_exptl_crystal_description block
_exptl_crystal_F_000 3252
_exptl_crystal_size_max 0.25
_exptl_crystal_size_mid 0.09
_exptl_crystal_size_min 0.04
_refine_diff_density_max 1.010
_refine_diff_density_min -1.508
_refine_diff_density_rms 0.161
_refine_ls_extinction_method none
_refine_ls_goodness_of_fit_ref 1.221
_refine_ls_hydrogen_treatment mixed
_refine_ls_matrix_type full
_refine_ls_number_parameters 434
_refine_ls_number_reflns 5890
_refine_ls_number_restraints 57
_refine_ls_restrained_S_all 1.223
_refine_ls_R_factor_all 0.0952
_refine_ls_R_factor_gt 0.0757
_refine_ls_shift/su_max 0.002
_refine_ls_shift/su_mean 0.000
_refine_ls_structure_factor_coef Fsqd
_refine_ls_weighting_details 'calc w=1/[\s^2^(Fo^2^)+(0.0559P)^2^+62.4668P] where P=(Fo^2^+2Fc^2^)/3'
_refine_ls_weighting_scheme calc
_refine_ls_wR_factor_gt 0.1835
_refine_ls_wR_factor_ref 0.2000
_reflns_number_gt 4718
_reflns_number_total 5890
_reflns_threshold_expression >2sigma(I)
_cod_data_source_file c6dt03390c2.cif
_cod_data_source_block zn_complex
_cod_depositor_comments
;
The following automatic conversions were performed:

'_symmetry_cell_setting' value 'Orthorhombic' changed to
'orthorhombic' according to
/usr/data/users/saulius/crontab/automatic-downloads/rss-feeds/RSC/lib/dictionaries/cif_core.dic
dictionary named 'cif_core.dic' version 2.4.2 from 2011-04-26.

Automatic conversion script
Id: cif_fix_values 4268 2015-11-12 08:31:59Z antanas 

 Adding full bibliography for 7041803--7041804.cif.
;
_cod_original_cell_volume 7243.4(6)
_cod_original_sg_symbol_H-M Pcca
_cod_original_formula_sum 'C62 H96 Cl6 N11 O9.50 Zn3'
_cod_database_code 7041804

loop_
_symmetry_equiv_pos_as_xyz
'x, y, z'
'-x+1/2, -y, z'
'-x, y, -z+1/2'
'x+1/2, -y, -z+1/2'
'-x, -y, -z'
'x-1/2, y, -z'
'x, -y, z-1/2'
'-x-1/2, y, z-1/2'

loop_
_atom_site_label
_atom_site_type_symbol
_atom_site_fract_x
_atom_site_fract_y
_atom_site_fract_z
_atom_site_U_iso_or_equiv
_atom_site_adp_type
_atom_site_occupancy
_atom_site_symmetry_multiplicity
_atom_site_calc_flag
_atom_site_refinement_flags
_atom_site_disorder_assembly
_atom_site_disorder_group
C29 C 0.1159(2) 0.6503(12) 0.4706(7) 0.059(3) Uani 1 1 d D . .
O1W O 0.2500 0.5000 0.5173(7) 0.070(3) Uani 1 2 d S . .
C6 C 0.22504(16) 0.1695(9) 0.6590(4) 0.0309(18) Uani 1 1 d . . .
C26 C 0.0051(5) 0.569(2) 0.3853(12) 0.143(7) Uani 1 1 d U . .
Zn1 Zn 0.167173(18) 0.29187(9) 0.67796(5) 0.0242(2) Uani 1 1 d . . .
N5 N 0.1323(2) 0.6878(11) 0.5125(7) 0.082(3) Uani 1 1 d D . .
C3 C 0.16864(18) 0.3711(9) 0.5130(5) 0.0348(19) Uani 1 1 d . . .
Zn2 Zn 0.2500 0.0000 0.88486(7) 0.0279(3) Uani 1 2 d S . .
O2 O 0.02908(19) 0.7297(11) 0.4625(5) 0.089(3) Uani 1 1 d U . .
Cl1 Cl 0.13751(4) 0.1624(2) 0.75625(11) 0.0304(4) Uani 1 1 d . . .
Cl2 Cl 0.22977(6) 0.1857(2) 0.95543(14) 0.0509(6) Uani 1 1 d . . .
Cl3 Cl 0.21410(5) -0.0978(2) 0.81116(12) 0.0384(5) Uani 1 1 d . . .
O1 O 0.05373(14) 0.7238(7) 0.6060(4) 0.0597(19) Uani 1 1 d . . .
O3 O 0.0286(2) 0.4950(13) 0.3571(6) 0.103(3) Uani 1 1 d U . .
O4 O 0.05569(13) 0.2422(9) 0.4234(4) 0.060(2) Uani 1 1 d . . .
N1 N 0.17549(13) 0.5080(7) 0.7435(4) 0.0292(14) Uani 1 1 d . . .
N2 N 0.16603(14) 0.4442(7) 0.5889(4) 0.0322(15) Uani 1 1 d . . .
H2 H 0.1490 0.5054 0.5877 0.039 Uiso 1 1 d R . .
N3 N 0.17945(13) 0.1381(7) 0.5841(4) 0.0275(14) Uani 1 1 d . . .
N4 N 0.20771(13) 0.2382(7) 0.7215(4) 0.0272(14) Uani 1 1 d . . .
H4 H 0.2031 0.1617 0.7572 0.033 Uiso 1 1 d R . .
C1 C 0.18605(17) 0.6148(8) 0.6851(5) 0.035(2) Uani 1 1 d . . .
H1A H 0.2047 0.6567 0.7024 0.042 Uiso 1 1 calc R . .
H1B H 0.1721 0.6977 0.6808 0.042 Uiso 1 1 calc R . .
C2 C 0.19007(18) 0.5448(9) 0.6067(5) 0.038(2) Uani 1 1 d . . .
H2A H 0.1911 0.6237 0.5672 0.045 Uiso 1 1 calc R . .
H2B H 0.2085 0.4887 0.6057 0.045 Uiso 1 1 calc R . .
H3A H 0.1491 0.3429 0.4944 0.045 Uiso 1 1 d R . .
H3B H 0.1771 0.4413 0.4757 0.045 Uiso 1 1 d R . .
C4 C 0.18741(17) 0.2329(9) 0.5174(4) 0.0309(18) Uani 1 1 d . . .
H4A H 0.1852 0.1749 0.4695 0.037 Uiso 1 1 calc R . .
H4B H 0.2080 0.2627 0.5220 0.037 Uiso 1 1 calc R . .
C5 C 0.20581(16) 0.0624(9) 0.6162(5) 0.0334(18) Uani 1 1 d . . .
H5A H 0.2169 0.0168 0.5736 0.040 Uiso 1 1 calc R . .
H5B H 0.1997 -0.0180 0.6514 0.040 Uiso 1 1 calc R . .
H6A H 0.2323 0.2471 0.6235 0.040 Uiso 1 1 d R . .
H6B H 0.2419 0.1160 0.6807 0.040 Uiso 1 1 d R . .
C7 C 0.22155(17) 0.3689(8) 0.7579(5) 0.0350(19) Uani 1 1 d . . .
H7A H 0.2316 0.4290 0.7184 0.042 Uiso 1 1 calc R . .
H7B H 0.2361 0.3354 0.7959 0.042 Uiso 1 1 calc R . .
C8 C 0.19889(17) 0.4623(9) 0.7974(5) 0.0347(19) Uani 1 1 d . . .
H8A H 0.1904 0.4050 0.8403 0.042 Uiso 1 1 calc R . .
H8B H 0.2081 0.5521 0.8192 0.042 Uiso 1 1 calc R . .
C9 C 0.15130(16) 0.5743(9) 0.7890(5) 0.0319(18) Uani 1 1 d . . .
H9A H 0.1585 0.6640 0.8158 0.038 Uiso 1 1 calc R . .
H9B H 0.1451 0.5021 0.8286 0.038 Uiso 1 1 calc R . .
C10 C 0.12551(17) 0.6164(8) 0.7409(5) 0.0312(18) Uani 1 1 d . . .
C11 C 0.12055(18) 0.7634(9) 0.7205(5) 0.0351(19) Uani 1 1 d . . .
H11 H 0.1334 0.8381 0.7383 0.042 Uiso 1 1 calc R . .
C12 C 0.09708(19) 0.8046(9) 0.6744(5) 0.042(2) Uani 1 1 d . . .
H12 H 0.0945 0.9053 0.6595 0.051 Uiso 1 1 calc R . .
C13 C 0.07769(18) 0.6971(10) 0.6507(5) 0.043(2) Uani 1 1 d . . .
C14 C 0.08219(18) 0.5497(9) 0.6713(5) 0.039(2) Uani 1 1 d . . .
H14 H 0.0690 0.4753 0.6548 0.047 Uiso 1 1 calc R . .
C15 C 0.10547(17) 0.5114(9) 0.7151(5) 0.0364(19) Uani 1 1 d . . .
H15 H 0.1082 0.4100 0.7285 0.044 Uiso 1 1 calc R . .
C16 C 0.15828(17) 0.0206(9) 0.5607(5) 0.0330(18) Uani 1 1 d . . .
H16A H 0.1680 -0.0487 0.5250 0.040 Uiso 1 1 calc R . .
H16B H 0.1527 -0.0368 0.6069 0.040 Uiso 1 1 calc R . .
C17 C 0.13140(17) 0.0771(9) 0.5231(5) 0.0326(18) Uani 1 1 d . . .
C18 C 0.10976(18) 0.1499(10) 0.5644(5) 0.038(2) Uani 1 1 d . . .
H18 H 0.1121 0.1633 0.6182 0.045 Uiso 1 1 calc R . .
C19 C 0.08509(18) 0.2027(10) 0.5297(5) 0.041(2) Uani 1 1 d . . .
H19 H 0.0707 0.2509 0.5596 0.050 Uiso 1 1 calc R . .
C20 C 0.08112(19) 0.1861(11) 0.4507(5) 0.044(2) Uani 1 1 d . . .
C21 C 0.10189(19) 0.1145(10) 0.4090(5) 0.043(2) Uani 1 1 d . . .
H21 H 0.0991 0.1004 0.3555 0.051 Uiso 1 1 calc R . .
C22 C 0.12714(19) 0.0615(10) 0.4437(5) 0.039(2) Uani 1 1 d . . .
H22 H 0.1415 0.0145 0.4133 0.046 Uiso 1 1 calc R . .
C23 C 0.0534(2) 0.8585(12) 0.5635(7) 0.062(3) Uani 1 1 d . . .
H23A H 0.0714 0.8684 0.5330 0.074 Uiso 1 1 calc R . .
H23B H 0.0519 0.9447 0.5986 0.074 Uiso 1 1 calc R . .
C24 C 0.0275(2) 0.8523(14) 0.5115(8) 0.080(4) Uani 1 1 d . . .
H24A H 0.0097 0.8459 0.5428 0.096 Uiso 1 1 calc R . .
H24B H 0.0266 0.9445 0.4806 0.096 Uiso 1 1 calc R . .
C25 C 0.0047(4) 0.689(2) 0.4249(11) 0.124(6) Uani 1 1 d U . .
H25A H -0.0109 0.6793 0.4634 0.149 Uiso 1 1 calc R . .
H25B H -0.0007 0.7711 0.3901 0.149 Uiso 1 1 calc R . .
H26A H -0.0049 0.4928 0.4160 0.149 Uiso 1 1 d R . .
H26B H -0.0068 0.5870 0.3396 0.149 Uiso 1 1 d R . .
C27 C 0.0275(2) 0.3552(17) 0.3249(7) 0.081(4) Uani 1 1 d . . .
H27A H 0.0252 0.3645 0.2686 0.098 Uiso 1 1 calc R . .
H27B H 0.0103 0.3020 0.3450 0.098 Uiso 1 1 calc R . .
C28 C 0.0543(2) 0.2660(14) 0.3422(5) 0.059(3) Uani 1 1 d . . .
H28A H 0.0535 0.1694 0.3151 0.071 Uiso 1 1 calc R . .
H28B H 0.0717 0.3204 0.3246 0.071 Uiso 1 1 calc R . .
C30 C 0.0920(4) 0.597(2) 0.4214(11) 0.135(6) Uani 1 1 d DU . .
H30A H 0.0751 0.5744 0.4534 0.202 Uiso 1 1 calc R . .
H30B H 0.0981 0.5070 0.3941 0.202 Uiso 1 1 calc R . .
H30C H 0.0869 0.6742 0.3841 0.202 Uiso 1 1 calc R . .
N6 N 0.0132(7) 0.017(4) 0.726(2) 0.191(17) Uani 0.50 1 d PDU . 1
C31 C 0.0321(6) 0.085(4) 0.748(2) 0.108(10) Uani 0.50 1 d PDU A 1
C32 C 0.0562(5) 0.176(2) 0.7749(14) 0.062(6) Uani 0.50 1 d PDU A 1
H32A H 0.0560 0.2715 0.7482 0.094 Uiso 0.50 1 calc PR A 1
H32B H 0.0745 0.1244 0.7643 0.094 Uiso 0.50 1 calc PR A 1
H32C H 0.0543 0.1920 0.8303 0.094 Uiso 0.50 1 calc PR A 1
O2W O 0.0506(8) 0.173(4) 0.723(2) 0.082(10) Uani 0.25 1 d PU B 2

loop_
_atom_site_aniso_label
_atom_site_aniso_U_11
_atom_site_aniso_U_22
_atom_site_aniso_U_33
_atom_site_aniso_U_23
_atom_site_aniso_U_13
_atom_site_aniso_U_12
C29 0.060(7) 0.058(7) 0.059(7) -0.003(6) 0.003(6) -0.002(6)
O1W 0.066(6) 0.059(6) 0.087(8) 0.000 0.000 0.018(6)
C6 0.026(4) 0.038(4) 0.029(4) -0.005(4) -0.007(3) 0.008(4)
C26 0.137(8) 0.147(8) 0.144(8) -0.004(5) -0.003(5) -0.001(5)
Zn1 0.0254(4) 0.0206(4) 0.0267(5) 0.0013(4) -0.0035(4) -0.0007(4)
N5 0.089(8) 0.049(6) 0.108(9) -0.008(6) -0.040(7) 0.008(5)
C3 0.038(5) 0.035(5) 0.031(4) 0.004(4) 0.000(4) -0.001(4)
Zn2 0.0361(7) 0.0242(6) 0.0236(6) 0.000 0.000 -0.0032(6)
O2 0.074(4) 0.103(5) 0.090(4) -0.003(4) -0.012(4) 0.000(4)
Cl1 0.0369(10) 0.0233(9) 0.0311(10) 0.0052(8) -0.0017(8) -0.0044(8)
Cl2 0.0696(16) 0.0325(11) 0.0505(14) -0.0082(10) 0.0239(12) 0.0011(11)
Cl3 0.0440(12) 0.0396(11) 0.0318(11) 0.0028(9) -0.0079(9) -0.0088(9)
O1 0.047(4) 0.045(4) 0.087(5) 0.018(4) -0.019(4) 0.004(3)
O3 0.086(4) 0.100(5) 0.123(5) 0.000(4) 0.007(4) 0.011(4)
O4 0.035(3) 0.094(6) 0.050(4) 0.019(4) -0.013(3) -0.001(4)
N1 0.031(3) 0.023(3) 0.034(4) -0.006(3) -0.003(3) -0.003(3)
N2 0.036(4) 0.026(3) 0.035(4) 0.009(3) 0.001(3) 0.001(3)
N3 0.030(3) 0.024(3) 0.029(3) 0.001(3) -0.004(3) 0.001(3)
N4 0.025(3) 0.024(3) 0.032(4) 0.000(3) -0.005(3) 0.001(3)
C1 0.028(4) 0.020(4) 0.058(6) -0.005(4) 0.002(4) -0.006(3)
C2 0.040(5) 0.030(4) 0.043(5) -0.002(4) 0.008(4) -0.010(4)
C4 0.039(4) 0.032(4) 0.022(4) 0.002(3) 0.002(3) -0.004(4)
C5 0.034(4) 0.037(4) 0.029(4) 0.002(4) -0.006(4) 0.010(4)
C7 0.038(5) 0.027(4) 0.040(5) -0.004(4) -0.010(4) 0.005(4)
C8 0.033(4) 0.034(5) 0.037(5) -0.010(4) -0.010(4) 0.003(4)
C9 0.034(4) 0.025(4) 0.036(5) -0.004(4) 0.002(4) -0.005(4)
C10 0.035(4) 0.027(4) 0.031(4) -0.003(4) 0.006(4) -0.002(3)
C11 0.039(5) 0.025(4) 0.041(5) 0.000(4) 0.007(4) 0.001(4)
C12 0.053(5) 0.025(4) 0.048(5) 0.005(4) 0.013(5) 0.008(4)
C13 0.033(5) 0.043(5) 0.052(6) 0.007(4) 0.001(4) 0.012(4)
C14 0.037(5) 0.029(4) 0.051(5) 0.004(4) 0.001(4) -0.001(4)
C15 0.037(4) 0.024(4) 0.048(5) -0.001(4) 0.000(4) -0.002(4)
C16 0.041(4) 0.028(4) 0.031(4) 0.002(4) -0.002(4) 0.000(4)
C17 0.031(4) 0.027(4) 0.040(5) 0.000(4) -0.004(4) -0.006(4)
C18 0.039(5) 0.042(5) 0.032(5) 0.004(4) -0.005(4) -0.014(4)
C19 0.036(5) 0.053(5) 0.035(5) 0.003(4) -0.004(4) -0.006(4)
C20 0.037(5) 0.055(6) 0.039(5) 0.010(5) -0.011(4) -0.006(4)
C21 0.049(5) 0.051(6) 0.029(5) 0.005(4) -0.007(4) -0.012(5)
C22 0.050(5) 0.036(5) 0.030(5) -0.002(4) -0.004(4) -0.005(4)
C23 0.058(6) 0.050(6) 0.076(8) 0.019(6) -0.006(6) 0.021(5)
C24 0.050(7) 0.077(8) 0.114(11) 0.039(8) 0.000(7) 0.018(6)
C25 0.118(7) 0.129(7) 0.125(7) -0.004(5) -0.006(5) 0.005(5)
C27 0.039(6) 0.133(12) 0.073(8) 0.037(9) -0.011(6) -0.004(7)
C28 0.055(6) 0.092(8) 0.031(5) 0.015(5) -0.011(4) -0.001(6)
C30 0.130(8) 0.140(8) 0.134(8) -0.009(5) -0.007(5) 0.000(5)
N6 0.191(17) 0.189(17) 0.193(17) 0.001(5) -0.001(5) 0.001(5)
C31 0.109(11) 0.107(11) 0.109(11) -0.001(5) -0.002(5) 0.004(5)
C32 0.063(7) 0.061(7) 0.063(7) -0.001(5) 0.003(5) 0.005(5)
O2W 0.080(11) 0.081(11) 0.085(11) -0.003(5) 0.002(5) 0.003(5)

loop_
_atom_type_symbol
_atom_type_description
_atom_type_scat_dispersion_real
_atom_type_scat_dispersion_imag
_atom_type_scat_source
C C 0.0033 0.0016 'International Tables Vol C Tables 4.2.6.8 and 6.1.1.4'
H H 0.0000 0.0000 'International Tables Vol C Tables 4.2.6.8 and 6.1.1.4'
N N 0.0061 0.0033 'International Tables Vol C Tables 4.2.6.8 and 6.1.1.4'
O O 0.0106 0.0060 'International Tables Vol C Tables 4.2.6.8 and 6.1.1.4'
Cl Cl 0.1484 0.1585 'International Tables Vol C Tables 4.2.6.8 and 6.1.1.4'
Zn Zn 0.2839 1.4301 'International Tables Vol C Tables 4.2.6.8 and 6.1.1.4'

loop_
_geom_angle_atom_site_label_1
_geom_angle_atom_site_label_2
_geom_angle_atom_site_label_3
_geom_angle
_geom_angle_site_symmetry_1
_geom_angle_site_symmetry_3
N5 C29 C30 174.0(15) . .
N4 C6 C5 108.1(6) . .
N4 C6 H6A 110.3 . .
C5 C6 H6A 110.0 . .
N4 C6 H6B 110.2 . .
C5 C6 H6B 109.9 . .
H6A C6 H6B 108.2 . .
C25 C26 O3 128(2) . .
C25 C26 H26A 106.6 . .
O3 C26 H26A 103.5 . .
C25 C26 H26B 106.8 . .
O3 C26 H26B 103.7 . .
H26A C26 H26B 106.7 . .
N2 Zn1 N4 116.7(3) . .
N2 Zn1 N3 82.4(2) . .
N4 Zn1 N3 83.9(2) . .
N2 Zn1 Cl1 141.13(19) . .
N4 Zn1 Cl1 101.97(19) . .
N3 Zn1 Cl1 106.19(17) . .
N2 Zn1 N1 79.4(2) . .
N4 Zn1 N1 82.2(2) . .
N3 Zn1 N1 148.9(2) . .
Cl1 Zn1 N1 103.86(17) . .
N2 C3 C4 111.4(6) . .
N2 C3 H3A 109.3 . .
C4 C3 H3A 109.1 . .
N2 C3 H3B 109.5 . .
C4 C3 H3B 109.3 . .
H3A C3 H3B 108.1 . .
Cl3 Zn2 Cl3 111.31(12) . 2
Cl3 Zn2 Cl2 106.80(9) . .
Cl3 Zn2 Cl2 108.68(8) 2 .
Cl3 Zn2 Cl2 108.68(8) . 2
Cl3 Zn2 Cl2 106.80(9) 2 2
Cl2 Zn2 Cl2 114.62(14) . 2
C25 O2 C24 117.9(12) . .
C13 O1 C23 117.0(8) . .
C26 O3 C27 124.0(13) . .
C20 O4 C28 116.0(8) . .
C1 N1 C8 111.9(6) . .
C1 N1 C9 110.6(6) . .
C8 N1 C9 108.6(6) . .
C1 N1 Zn1 105.3(4) . .
C8 N1 Zn1 101.6(4) . .
C9 N1 Zn1 118.6(4) . .
C2 N2 C3 113.7(6) . .
C2 N2 Zn1 103.3(5) . .
C3 N2 Zn1 111.9(5) . .
C2 N2 H2 105.7 . .
C3 N2 H2 107.6 . .
Zn1 N2 H2 114.5 . .
C4 N3 C16 110.8(6) . .
C4 N3 C5 110.5(6) . .
C16 N3 C5 108.1(6) . .
C4 N3 Zn1 106.3(4) . .
C16 N3 Zn1 118.3(5) . .
C5 N3 Zn1 102.5(4) . .
C7 N4 C6 114.3(6) . .
C7 N4 Zn1 111.1(4) . .
C6 N4 Zn1 108.4(4) . .
C7 N4 H4 112.9 . .
C6 N4 H4 107.3 . .
Zn1 N4 H4 101.9 . .
N1 C1 C2 112.9(6) . .
N1 C1 H1A 109.0 . .
C2 C1 H1A 109.0 . .
N1 C1 H1B 109.0 . .
C2 C1 H1B 109.0 . .
H1A C1 H1B 107.8 . .
N2 C2 C1 110.8(6) . .
N2 C2 H2A 109.5 . .
C1 C2 H2A 109.5 . .
N2 C2 H2B 109.5 . .
C1 C2 H2B 109.5 . .
H2A C2 H2B 108.1 . .
N3 C4 C3 111.6(6) . .
N3 C4 H4A 109.3 . .
C3 C4 H4A 109.3 . .
N3 C4 H4B 109.3 . .
C3 C4 H4B 109.3 . .
H4A C4 H4B 108.0 . .
N3 C5 C6 111.8(6) . .
N3 C5 H5A 109.3 . .
C6 C5 H5A 109.3 . .
N3 C5 H5B 109.3 . .
C6 C5 H5B 109.3 . .
H5A C5 H5B 107.9 . .
N4 C7 C8 109.7(6) . .
N4 C7 H7A 109.7 . .
C8 C7 H7A 109.7 . .
N4 C7 H7B 109.7 . .
C8 C7 H7B 109.7 . .
H7A C7 H7B 108.2 . .
N1 C8 C7 111.8(6) . .
N1 C8 H8A 109.3 . .
C7 C8 H8A 109.3 . .
N1 C8 H8B 109.3 . .
C7 C8 H8B 109.3 . .
H8A C8 H8B 107.9 . .
N1 C9 C10 113.5(6) . .
N1 C9 H9A 108.9 . .
C10 C9 H9A 108.9 . .
N1 C9 H9B 108.9 . .
C10 C9 H9B 108.9 . .
H9A C9 H9B 107.7 . .
C11 C10 C15 116.9(8) . .
C11 C10 C9 120.9(7) . .
C15 C10 C9 122.2(7) . .
C10 C11 C12 121.8(8) . .
C10 C11 H11 119.1 . .
C12 C11 H11 119.1 . .
C13 C12 C11 119.3(8) . .
C13 C12 H12 120.4 . .
C11 C12 H12 120.4 . .
O1 C13 C12 124.7(8) . .
O1 C13 C14 115.7(8) . .
C12 C13 C14 119.6(8) . .
C15 C14 C13 120.3(8) . .
C15 C14 H14 119.9 . .
C13 C14 H14 119.9 . .
C14 C15 C10 122.1(8) . .
C14 C15 H15 118.9 . .
C10 C15 H15 118.9 . .
C17 C16 N3 115.0(6) . .
C17 C16 H16A 108.5 . .
N3 C16 H16A 108.5 . .
C17 C16 H16B 108.5 . .
N3 C16 H16B 108.5 . .
H16A C16 H16B 107.5 . .
C18 C17 C22 117.0(8) . .
C18 C17 C16 122.0(7) . .
C22 C17 C16 121.0(8) . .
C19 C18 C17 122.0(8) . .
C19 C18 H18 119.0 . .
C17 C18 H18 119.0 . .
C18 C19 C20 120.3(9) . .
C18 C19 H19 119.8 . .
C20 C19 H19 119.8 . .
C21 C20 O4 126.5(8) . .
C21 C20 C19 118.8(8) . .
O4 C20 C19 114.6(9) . .
C20 C21 C22 121.3(8) . .
C20 C21 H21 119.4 . .
C22 C21 H21 119.4 . .
C21 C22 C17 120.6(8) . .
C21 C22 H22 119.7 . .
C17 C22 H22 119.7 . .
O1 C23 C24 107.0(9) . .
O1 C23 H23A 110.3 . .
C24 C23 H23A 110.3 . .
O1 C23 H23B 110.3 . .
C24 C23 H23B 110.3 . .
H23A C23 H23B 108.6 . .
O2 C24 C23 111.0(9) . .
O2 C24 H24A 109.4 . .
C23 C24 H24A 109.4 . .
O2 C24 H24B 109.4 . .
C23 C24 H24B 109.4 . .
H24A C24 H24B 108.0 . .
C26 C25 O2 118.5(18) . .
C26 C25 H25A 107.7 . .
O2 C25 H25A 107.7 . .
C26 C25 H25B 107.7 . .
O2 C25 H25B 107.7 . .
H25A C25 H25B 107.1 . .
O3 C27 C28 111.9(10) . .
O3 C27 H27A 109.2 . .
C28 C27 H27A 109.2 . .
O3 C27 H27B 109.2 . .
C28 C27 H27B 109.2 . .
H27A C27 H27B 107.9 . .
O4 C28 C27 108.3(9) . .
O4 C28 H28A 110.0 . .
C27 C28 H28A 110.0 . .
O4 C28 H28B 110.0 . .
C27 C28 H28B 110.0 . .
H28A C28 H28B 108.4 . .
C29 C30 H30A 109.5 . .
C29 C30 H30B 109.5 . .
H30A C30 H30B 109.5 . .
C29 C30 H30C 109.5 . .
H30A C30 H30C 109.5 . .
H30B C30 H30C 109.5 . .
C31 N6 N6 117(4) . 3_556
N6 C31 C32 178(4) . .
C31 C32 H32A 109.5 . .
C31 C32 H32B 109.5 . .
H32A C32 H32B 109.5 . .
C31 C32 H32C 109.5 . .
H32A C32 H32C 109.5 . .
H32B C32 H32C 109.5 . .

loop_
_geom_bond_atom_site_label_1
_geom_bond_atom_site_label_2
_geom_bond_distance
_geom_bond_site_symmetry_2
C29 N5 1.103(13) .
C29 C30 1.479(18) .
C6 N4 1.486(10) .
C6 C5 1.509(11) .
C6 H6A 0.9905 .
C6 H6B 0.9920 .
C26 C25 1.28(2) .
C26 O3 1.37(2) .
C26 H26A 0.9863 .
C26 H26B 0.9828 .
Zn1 N2 2.071(6) .
Zn1 N4 2.078(6) .
Zn1 N3 2.216(6) .
Zn1 Cl1 2.257(2) .
Zn1 N1 2.288(6) .
C3 N2 1.480(10) .
C3 C4 1.518(11) .
C3 H3A 0.9917 .
C3 H3B 0.9869 .
Zn2 Cl3 2.275(2) .
Zn2 Cl3 2.275(2) 2
Zn2 Cl2 2.275(2) .
Zn2 Cl2 2.275(2) 2
O2 C25 1.353(18) .
O2 C24 1.396(15) .
O1 C13 1.375(10) .
O1 C23 1.420(11) .
O3 C27 1.378(17) .
O4 C20 1.365(10) .
O4 C28 1.430(11) .
N1 C1 1.482(10) .
N1 C8 1.490(10) .
N1 C9 1.494(10) .
N2 C2 1.467(10) .
N2 H2 0.9620 .
N3 C4 1.486(9) .
N3 C16 1.497(10) .
N3 C5 1.504(9) .
N4 C7 1.482(10) .
N4 H4 0.9514 .
C1 C2 1.514(11) .
C1 H1A 0.9900 .
C1 H1B 0.9900 .
C2 H2A 0.9900 .
C2 H2B 0.9900 .
C4 H4A 0.9900 .
C4 H4B 0.9900 .
C5 H5A 0.9900 .
C5 H5B 0.9900 .
C7 C8 1.509(11) .
C7 H7A 0.9900 .
C7 H7B 0.9900 .
C8 H8A 0.9900 .
C8 H8B 0.9900 .
C9 C10 1.505(11) .
C9 H9A 0.9900 .
C9 H9B 0.9900 .
C10 C11 1.389(11) .
C10 C15 1.398(11) .
C11 C12 1.400(12) .
C11 H11 0.9500 .
C12 C13 1.381(13) .
C12 H12 0.9500 .
C13 C14 1.390(12) .
C14 C15 1.363(12) .
C14 H14 0.9500 .
C15 H15 0.9500 .
C16 C17 1.494(11) .
C16 H16A 0.9900 .
C16 H16B 0.9900 .
C17 C18 1.395(12) .
C17 C22 1.404(12) .
C18 C19 1.376(12) .
C18 H18 0.9500 .
C19 C20 1.395(12) .
C19 H19 0.9500 .
C20 C21 1.364(13) .
C21 C22 1.398(12) .
C21 H21 0.9500 .
C22 H22 0.9500 .
C23 C24 1.500(15) .
C23 H23A 0.9900 .
C23 H23B 0.9900 .
C24 H24A 0.9900 .
C24 H24B 0.9900 .
C25 H25A 0.9900 .
C25 H25B 0.9900 .
C27 C28 1.506(15) .
C27 H27A 0.9900 .
C27 H27B 0.9900 .
C28 H28A 0.9900 .
C28 H28B 0.9900 .
C30 H30A 0.9800 .
C30 H30B 0.9800 .
C30 H30C 0.9800 .
N6 C31 1.13(2) .
N6 N6 1.48(7) 3_556
C31 C32 1.46(2) .
C32 H32A 0.9800 .
C32 H32B 0.9800 .
C32 H32C 0.9800 .

loop_
_geom_hbond_atom_site_label_D
_geom_hbond_atom_site_label_H
_geom_hbond_atom_site_label_A
_geom_hbond_distance_DH
_geom_hbond_distance_HA
_geom_hbond_distance_DA
_geom_hbond_angle_DHA
C30 H30A O2 0.98 2.55 3.22(2) 125.9
C5 H5B Cl3 0.99 2.95 3.709(8) 134.2
C2 H2B O1W 0.99 2.46 3.203(10) 131.3
N4 H4 Cl3 0.95 2.57 3.416(7) 148.6
N2 H2 N5 0.96 2.24 3.002(12) 135.7
C30 H30A O2 0.98 2.55 3.22(2) 125.9
C5 H5B Cl3 0.99 2.95 3.709(8) 134.2
C2 H2B O1W 0.99 2.46 3.203(10) 131.3
N4 H4 Cl3 0.95 2.57 3.416(7) 148.6
N2 H2 N5 0.96 2.24 3.002(12) 135.7
